data_4131265
loop_
_publ_author_name
'Wang, Shuai'
'McCrea-Hendrick, Madison L'
'Weinstein, Cory M.'
'Caputo, Christine A.'
'Hoppe, Elke'
'Fettinger, James C.'
'Olmstead, Marilyn M.'
'Power, Philip P.'

_publ_section_title
;
 Dynamic Behavior and Isomerization Equilibria of Distannenes Synthesized
 by Tin Hydride/Olefin Insertions: Characterization of the Elusive
 Monohydrido Bridged Isomer.
;
_journal_issue 19
_journal_name_full 'Journal of the American Chemical Society'
_journal_page_first 6586
_journal_page_last 6595
_journal_paper_doi 10.1021/jacs.7b02269
_journal_volume 139
_journal_year 2017
_chemical_formula_moiety 'C78 H111.77 O0.23 Sn2, 2(C7 H8)'
_chemical_formula_sum 'C92 H127.77 O0.23 Sn2'
_chemical_formula_weight 1474.66
_chemical_name_common
;[(Ar*)(3,3-dimethylbutyl)(H/OH)Sn-Sn(Ar*).2toluene
Ar* = C6H3-2,6(2,4,6-i-Pr3C6H3)2
;
_space_group_crystal_system triclinic
_space_group_IT_number 2
_space_group_name_Hall '-P 1'
_space_group_name_H-M_alt 'P -1'
_atom_sites_solution_hydrogens mixed
_atom_sites_solution_primary dual
_atom_sites_solution_secondary difmap
_audit_creation_method SHELXL-2016/6
_cell_angle_alpha 84.9379(9)
_cell_angle_beta 88.9163(9)
_cell_angle_gamma 88.8673(9)
_cell_formula_units_Z 2
_cell_length_a 11.9437(7)
_cell_length_b 16.5134(10)
_cell_length_c 20.8121(13)
_cell_measurement_reflns_used 9576
_cell_measurement_temperature 90(2)
_cell_measurement_theta_max 27.6
_cell_measurement_theta_min 2.25
_cell_volume 4087.4(4)
_computing_cell_refinement 'SAINT (Bruker, 2015)'
_computing_data_collection 'Apex2 (Bruker, 2015)'
_computing_data_reduction 'SAINT (Bruker, 2015)'
_computing_publication_material 'SHELXL-2016/6 (Sheldrick, 2016)'
_computing_structure_refinement 'SHELXL-2016/6 (Sheldrick, 2016)'
_computing_structure_solution 'SHELXT (Sheldrick, 2015)'
_diffrn_ambient_temperature 90(2)
_diffrn_detector_area_resol_mean 8.3
_diffrn_measured_fraction_theta_full 1.000
_diffrn_measured_fraction_theta_max 0.999
_diffrn_measurement_device_type 'Bruker Apex II'
_diffrn_measurement_method \w
_diffrn_radiation_type MoK\a
_diffrn_radiation_wavelength 0.71073
_diffrn_reflns_av_R_equivalents 0.0318
_diffrn_reflns_av_unetI/netI 0.0442
_diffrn_reflns_Laue_measured_fraction_full 1.000
_diffrn_reflns_Laue_measured_fraction_max 0.999
_diffrn_reflns_limit_h_max 15
_diffrn_reflns_limit_h_min -15
_diffrn_reflns_limit_k_max 21
_diffrn_reflns_limit_k_min -21
_diffrn_reflns_limit_l_max 27
_diffrn_reflns_limit_l_min -27
_diffrn_reflns_number 36790
_diffrn_reflns_point_group_measured_fraction_full 1.000
_diffrn_reflns_point_group_measured_fraction_max 0.999
_diffrn_reflns_theta_full 25.242
_diffrn_reflns_theta_max 27.485
_diffrn_reflns_theta_min 1.511
_diffrn_source 'fine-focus sealed tube'
_exptl_absorpt_coefficient_mu 0.654
_exptl_absorpt_correction_T_max 0.746
_exptl_absorpt_correction_T_min 0.691
_exptl_absorpt_correction_type multi-scan
_exptl_absorpt_process_details SADABS-2014/5
_exptl_crystal_colour green
_exptl_crystal_density_diffrn 1.198
_exptl_crystal_description needle
_exptl_crystal_F_000 1563
_exptl_crystal_size_max 0.403
_exptl_crystal_size_mid 0.275
_exptl_crystal_size_min 0.245
_refine_diff_density_max 0.826
_refine_diff_density_min -0.537
_refine_diff_density_rms 0.074
_refine_ls_extinction_method none
_refine_ls_goodness_of_fit_ref 1.038
_refine_ls_hydrogen_treatment mixed
_refine_ls_matrix_type full
_refine_ls_number_parameters 924
_refine_ls_number_reflns 18744
_refine_ls_number_restraints 96
_refine_ls_restrained_S_all 1.042
_refine_ls_R_factor_all 0.0631
_refine_ls_R_factor_gt 0.0424
_refine_ls_shift/su_max 0.001
_refine_ls_shift/su_mean 0.000
_refine_ls_structure_factor_coef Fsqd
_refine_ls_weighting_details 'w=1/[\s^2^(Fo^2^)+(0.0448P)^2^+3.3822P] where P=(Fo^2^+2Fc^2^)/3'
_refine_ls_weighting_scheme calc
_refine_ls_wR_factor_gt 0.0976
_refine_ls_wR_factor_ref 0.1089
_reflns_Friedel_coverage 0.000
_reflns_number_gt 14005
_reflns_number_total 18744
_reflns_threshold_expression 'I > 2\s(I)'
_cod_data_source_file ja7b02269_si_002.cif
_cod_data_source_block vw114
_cod_database_code 4131265
_shelx_shelxl_version_number 2016/6
_shelx_space_group_comment
;
The symmetry employed for this shelxl refinement is uniquely defined
by the following loop, which should always be used as a source of
symmetry information in preference to the above space-group names.
They are only intended as comments.
;
_shelx_estimated_absorpt_t_min 0.779
_shelx_estimated_absorpt_t_max 0.856

loop_
_space_group_symop_operation_xyz
'x, y, z'
'-x, -y, -z'

loop_
_atom_site_label
_atom_site_type_symbol
_atom_site_fract_x
_atom_site_fract_y
_atom_site_fract_z
_atom_site_U_iso_or_equiv
_atom_site_adp_type
_atom_site_occupancy
_atom_site_site_symmetry_order
_atom_site_calc_flag
_atom_site_refinement_flags_posn
_atom_site_refinement_flags_adp
_atom_site_refinement_flags_occupancy
_atom_site_disorder_assembly
_atom_site_disorder_group
Sn1 Sn 0.77522(2) 0.72002(4) 0.33093(2) 0.02289(11) Uani 0.7692(17) 1 d D . P A 1
H1 H 0.792(4) 0.646(3) 0.383(2) 0.049(13) Uiso 0.7692(17) 1 d . . P A 1
Sn2 Sn 0.74410(13) 0.65382(9) 0.20825(5) 0.02301(14) Uani 0.7692(17) 1 d . . P A 1
Sn3 Sn 0.77396(8) 0.76628(16) 0.31899(7) 0.0343(5) Uani 0.2308(17) 1 d D . P A 2
O1 O 0.7421(17) 0.8455(13) 0.2364(10) 0.127(6) Uiso 0.2308(17) 1 d . . P A 2
Sn4 Sn 0.7388(5) 0.6702(3) 0.2110(2) 0.0424(12) Uani 0.2308(17) 1 d . . P A 2
C1 C 0.9383(2) 0.78364(16) 0.33859(13) 0.0269(6) Uani 1 1 d . . . . .
C2 C 1.0244(2) 0.76938(17) 0.29308(14) 0.0304(6) Uani 1 1 d . . . . .
C3 C 1.1280(3) 0.8067(2) 0.29611(17) 0.0441(8) Uani 1 1 d . . . . .
H3 H 1.185301 0.796584 0.265375 0.053 Uiso 1 1 calc R U . . .
C4 C 1.1479(3) 0.8581(2) 0.34345(18) 0.0527(10) Uani 1 1 d . . . . .
H4 H 1.217011 0.885428 0.344010 0.063 Uiso 1 1 calc R U . . .
C5 C 1.0665(3) 0.8692(2) 0.38978(16) 0.0439(8) Uani 1 1 d . . . . .
H5 H 1.081515 0.902909 0.423202 0.053 Uiso 1 1 calc R U . . .
C6 C 0.9626(3) 0.83222(17) 0.38880(14) 0.0335(7) Uani 1 1 d . . . . .
C7 C 1.0163(2) 0.71097(17) 0.24220(14) 0.0273(6) Uani 1 1 d . . . . .
C8 C 1.0256(2) 0.62696(16) 0.25900(13) 0.0250(6) Uani 1 1 d . . . . .
C9 C 1.0318(2) 0.57440(17) 0.21013(14) 0.0278(6) Uani 1 1 d . . . . .
H9 H 1.038145 0.517562 0.221681 0.033 Uiso 1 1 calc R U . . .
C10 C 1.0290(2) 0.60207(17) 0.14514(14) 0.0283(6) Uani 1 1 d . . . . .
C11 C 1.0169(2) 0.68500(17) 0.12959(14) 0.0297(6) Uani 1 1 d . . . . .
H11 H 1.013360 0.704829 0.085405 0.036 Uiso 1 1 calc R U . . .
C12 C 1.0097(2) 0.74041(17) 0.17620(14) 0.0299(6) Uani 1 1 d . . . . .
C13 C 1.0321(2) 0.59260(17) 0.32935(13) 0.0280(6) Uani 1 1 d . . . . .
H13 H 0.998656 0.634217 0.356485 0.034 Uiso 1 1 calc R U . . .
C14 C 1.1546(3) 0.5785(2) 0.34917(16) 0.0444(8) Uani 1 1 d . . . . .
H14A H 1.189175 0.536907 0.323991 0.067 Uiso 1 1 calc R U . . .
H14B H 1.157344 0.560118 0.395202 0.067 Uiso 1 1 calc R U . . .
H14C H 1.195376 0.629348 0.340960 0.067 Uiso 1 1 calc R U . . .
C15 C 0.9667(3) 0.51463(18) 0.34368(15) 0.0372(7) Uani 1 1 d . . . . .
H15A H 0.892429 0.521518 0.324490 0.056 Uiso 1 1 calc R U . . .
H15B H 0.958473 0.502596 0.390471 0.056 Uiso 1 1 calc R U . . .
H15C H 1.007053 0.469615 0.325300 0.056 Uiso 1 1 calc R U . . .
C16 C 1.0397(3) 0.54550(19) 0.09155(15) 0.0364(7) Uani 1 1 d . . . . .
H16 H 0.992650 0.569854 0.055295 0.044 Uiso 1 1 calc R U . . .
C17 C 0.9964(4) 0.4607(2) 0.10980(17) 0.0543(10) Uani 1 1 d . . . . .
H17A H 1.045833 0.432164 0.141684 0.081 Uiso 1 1 calc R U . . .
H17B H 0.994736 0.430701 0.071274 0.081 Uiso 1 1 calc R U . . .
H17C H 0.920541 0.464532 0.128249 0.081 Uiso 1 1 calc R U . . .
C18 C 1.1590(3) 0.5426(3) 0.0660(2) 0.0680(13) Uani 1 1 d . . . . .
H18A H 1.183551 0.597900 0.052697 0.102 Uiso 1 1 calc R U . . .
H18B H 1.162758 0.510027 0.028795 0.102 Uiso 1 1 calc R U . . .
H18C H 1.207902 0.517866 0.099851 0.102 Uiso 1 1 calc R U . . .
C19 C 0.9923(3) 0.83054(19) 0.15661(16) 0.0405(7) Uani 1 1 d D . . . .
H19 H 1.042831 0.862867 0.181907 0.049 Uiso 0.7692(17) 1 calc R U P A 1
H19B H 0.975223 0.855479 0.197839 0.049 Uiso 0.2308(17) 1 calc R U P A 2
C20 C 0.8682(3) 0.8549(3) 0.1698(2) 0.0392(9) Uiso 0.7692(17) 1 d D U P A 1
H20A H 0.819030 0.822792 0.145155 0.059 Uiso 0.7692(17) 1 calc R U P A 1
H20B H 0.856494 0.912844 0.156593 0.059 Uiso 0.7692(17) 1 calc R U P A 1
H20C H 0.850755 0.844414 0.215947 0.059 Uiso 0.7692(17) 1 calc R U P A 1
C21 C 1.0115(5) 0.8536(3) 0.0830(2) 0.0598(13) Uiso 0.7692(17) 1 d D . P A 1
H21A H 1.088871 0.840030 0.070977 0.090 Uiso 0.7692(17) 1 calc R U P A 1
H21B H 0.997728 0.912106 0.073327 0.090 Uiso 0.7692(17) 1 calc R U P A 1
H21C H 0.959907 0.823309 0.058482 0.090 Uiso 0.7692(17) 1 calc R U P A 1
C20B C 0.9011(10) 0.8617(9) 0.1115(7) 0.052(3) Uiso 0.2308(17) 1 d D U P A 2
H20D H 0.920145 0.848147 0.067680 0.078 Uiso 0.2308(17) 1 calc R U P A 2
H20E H 0.893577 0.920890 0.111934 0.078 Uiso 0.2308(17) 1 calc R U P A 2
H20F H 0.830146 0.836481 0.125543 0.078 Uiso 0.2308(17) 1 calc R U P A 2
C21B C 1.1063(9) 0.8659(10) 0.1330(8) 0.060(4) Uiso 0.2308(17) 1 d D . P A 2
H21D H 1.161278 0.855801 0.167220 0.090 Uiso 0.2308(17) 1 calc R U P A 2
H21E H 1.097630 0.924600 0.121929 0.090 Uiso 0.2308(17) 1 calc R U P A 2
H21F H 1.132071 0.839744 0.094748 0.090 Uiso 0.2308(17) 1 calc R U P A 2
C22 C 0.8875(3) 0.84235(19) 0.44687(14) 0.0384(7) Uani 1 1 d . . . . .
C23 C 0.8301(3) 0.9158(2) 0.45441(15) 0.0471(9) Uani 1 1 d . . . . .
C24 C 0.7741(3) 0.9250(3) 0.51325(18) 0.0615(11) Uani 1 1 d . . . . .
H24 H 0.735431 0.974789 0.518902 0.074 Uiso 1 1 calc R U . . .
C25 C 0.7733(4) 0.8637(3) 0.56363(17) 0.0636(12) Uani 1 1 d . . . . .
C26 C 0.8293(3) 0.7928(3) 0.55475(17) 0.0568(10) Uani 1 1 d . . . . .
H26 H 0.829396 0.750501 0.588830 0.068 Uiso 1 1 calc R U . . .
C27 C 0.8862(3) 0.7801(2) 0.49768(15) 0.0423(8) Uani 1 1 d . . . . .
C28 C 0.8292(3) 0.9856(2) 0.40191(17) 0.0501(9) Uani 1 1 d . . . . .
H28 H 0.856724 0.963980 0.360957 0.060 Uiso 1 1 calc R U . . .
C29 C 0.7110(4) 1.0213(2) 0.3903(2) 0.0604(11) Uani 1 1 d . . . . .
H29A H 0.658061 0.977089 0.388269 0.091 Uiso 1 1 calc R U . . .
H29B H 0.710417 1.055873 0.349550 0.091 Uiso 1 1 calc R U . . .
H29C H 0.689000 1.053924 0.425805 0.091 Uiso 1 1 calc R U . . .
C30 C 0.9084(4) 1.0534(3) 0.4176(2) 0.0702(12) Uani 1 1 d . . . . .
H30A H 0.880532 1.077857 0.456162 0.105 Uiso 1 1 calc R U . . .
H30B H 0.911293 1.095160 0.381095 0.105 Uiso 1 1 calc R U . . .
H30C H 0.983618 1.030368 0.425411 0.105 Uiso 1 1 calc R U . . .
C31 C 0.7154(5) 0.8675(3) 0.6305(2) 0.0488(12) Uani 0.7692(17) 1 d . U P A 1
H31 H 0.704941 0.809945 0.648642 0.059 Uiso 0.7692(17) 1 calc R U P A 1
C31B C 0.7253(15) 0.9216(9) 0.6228(7) 0.0465(19) Uani 0.2308(17) 1 d . U P A 2
H31B H 0.733647 0.979919 0.606156 0.056 Uiso 0.2308(17) 1 calc R U P A 2
C32 C 0.6056(5) 0.9055(4) 0.6281(3) 0.120(2) Uani 1 1 d . . . . .
H32A H 0.612787 0.964040 0.616435 0.180 Uiso 1 1 calc R U . A 1
H32B H 0.568533 0.896692 0.670473 0.180 Uiso 1 1 calc R U . A 1
H32C H 0.560917 0.881775 0.595753 0.180 Uiso 1 1 calc R U . A 1
C33 C 0.8003(5) 0.9058(3) 0.67512(19) 0.0774(15) Uani 1 1 d . . . . .
H33A H 0.820849 0.959956 0.655918 0.116 Uiso 1 1 calc R U . A 1
H33B H 0.867681 0.871070 0.679633 0.116 Uiso 1 1 calc R U . A 1
H33C H 0.765567 0.910455 0.717697 0.116 Uiso 1 1 calc R U . A 1
C34 C 0.9509(3) 0.7007(2) 0.49329(16) 0.0472(8) Uani 1 1 d . . . . .
H34 H 0.964151 0.693841 0.446478 0.057 Uiso 1 1 calc R U . . .
C35 C 0.8887(4) 0.6253(3) 0.5228(2) 0.0731(13) Uani 1 1 d . . . . .
H35A H 0.881966 0.627118 0.569644 0.110 Uiso 1 1 calc R U . . .
H35B H 0.930651 0.576106 0.513123 0.110 Uiso 1 1 calc R U . . .
H35C H 0.813820 0.624598 0.504400 0.110 Uiso 1 1 calc R U . . .
C36 C 1.0647(3) 0.7053(3) 0.5240(2) 0.0616(11) Uani 1 1 d . . . . .
H36A H 1.107359 0.749425 0.501111 0.092 Uiso 1 1 calc R U . . .
H36B H 1.105567 0.653655 0.521233 0.092 Uiso 1 1 calc R U . . .
H36C H 1.054645 0.715856 0.569339 0.092 Uiso 1 1 calc R U . . .
C37 C 0.5587(2) 0.67109(15) 0.20596(12) 0.0218(5) Uani 1 1 d . . . . .
C38 C 0.4971(2) 0.73492(16) 0.17324(12) 0.0241(5) Uani 1 1 d . . . . .
C39 C 0.3810(2) 0.72947(17) 0.17028(13) 0.0280(6) Uani 1 1 d . . . . .
H39 H 0.339097 0.772993 0.148906 0.034 Uiso 1 1 calc R U . . .
C40 C 0.3258(2) 0.66215(17) 0.19776(13) 0.0288(6) Uani 1 1 d . . . . .
H40 H 0.246341 0.660714 0.197014 0.035 Uiso 1 1 calc R U . . .
C41 C 0.3866(2) 0.59609(17) 0.22667(13) 0.0255(6) Uani 1 1 d . . . . .
H41 H 0.348947 0.548604 0.243808 0.031 Uiso 1 1 calc R U . . .
C42 C 0.5027(2) 0.60012(15) 0.23029(12) 0.0218(5) Uani 1 1 d . . . . .
C43 C 0.5553(2) 0.80508(16) 0.13559(13) 0.0279(6) Uani 1 1 d . . . . .
C44 C 0.5521(3) 0.88375(18) 0.15681(15) 0.0353(7) Uani 1 1 d . . . . .
C45 C 0.6032(3) 0.94724(18) 0.11893(17) 0.0421(8) Uani 1 1 d . . . . .
H45 H 0.601382 0.999957 0.133922 0.051 Uiso 1 1 calc R U . . .
C46 C 0.6562(3) 0.93664(19) 0.06079(16) 0.0394(7) Uani 1 1 d . . . . .
C47 C 0.6575(3) 0.85899(19) 0.04052(15) 0.0381(7) Uani 1 1 d . . . . .
H47 H 0.693050 0.850158 0.000459 0.046 Uiso 1 1 calc R U . . .
C48 C 0.6087(2) 0.79323(17) 0.07645(14) 0.0317(6) Uani 1 1 d . . . . .
C49 C 0.4912(3) 0.90202(19) 0.21810(16) 0.0472(9) Uani 1 1 d . . . . .
H49 H 0.478714 0.849093 0.244223 0.057 Uiso 1 1 calc R U . . .
C50 C 0.5604(4) 0.9553(2) 0.25889(19) 0.0681(13) Uani 1 1 d . . . . .
H50A H 0.633533 0.929032 0.267616 0.102 Uiso 1 1 calc R U . . .
H50B H 0.520728 0.962019 0.299772 0.102 Uiso 1 1 calc R U . . .
H50C H 0.571094 1.008638 0.235288 0.102 Uiso 1 1 calc R U . . .
C51 C 0.3758(4) 0.9417(2) 0.2041(2) 0.0636(11) Uani 1 1 d . . . . .
H51A H 0.385035 0.992372 0.176396 0.095 Uiso 1 1 calc R U . . .
H51B H 0.338859 0.953548 0.244728 0.095 Uiso 1 1 calc R U . . .
H51C H 0.329773 0.904473 0.182127 0.095 Uiso 1 1 calc R U . . .
C52 C 0.7131(3) 1.0077(2) 0.02188(19) 0.0518(9) Uani 1 1 d . . . . .
H52 H 0.770295 1.027836 0.050793 0.062 Uiso 0.7692(17) 1 calc R U P A 1
H52B H 0.710261 0.984481 -0.020847 0.062 Uiso 0.2308(17) 1 calc R U P A 2
C53 C 0.6363(4) 1.0765(3) 0.0057(3) 0.0810(15) Uani 1 1 d . . . . .
H53A H 0.596344 1.090738 0.044786 0.121 Uiso 1 1 calc R U . . .
H53B H 0.582180 1.061459 -0.025842 0.121 Uiso 1 1 calc R U . . .
H53C H 0.679007 1.123277 -0.012771 0.121 Uiso 1 1 calc R U . . .
C54 C 0.7778(5) 0.9820(3) -0.0376(3) 0.0702(15) Uani 0.7692(17) 1 d . U P A 1
H54A H 0.725549 0.960346 -0.067253 0.105 Uiso 0.7692(17) 1 calc R U P A 1
H54B H 0.833666 0.939915 -0.024101 0.105 Uiso 0.7692(17) 1 calc R U P A 1
H54C H 0.815499 1.029179 -0.059366 0.105 Uiso 0.7692(17) 1 calc R U P A 1
C54B C 0.8288(12) 1.0110(9) 0.0243(7) 0.045(3) Uani 0.2308(17) 1 d . U P A 2
H54D H 0.854743 1.059275 -0.002182 0.068 Uiso 0.2308(17) 1 calc R U P A 2
H54E H 0.862142 0.962114 0.007633 0.068 Uiso 0.2308(17) 1 calc R U P A 2
H54F H 0.851449 1.013895 0.069004 0.068 Uiso 0.2308(17) 1 calc R U P A 2
C55 C 0.6071(3) 0.71117(19) 0.04785(15) 0.0367(7) Uani 1 1 d . . . . .
H55 H 0.604589 0.667950 0.084636 0.044 Uiso 1 1 calc R U . . .
C56 C 0.7102(3) 0.6937(2) 0.00604(17) 0.0497(9) Uani 1 1 d . . . . .
H56A H 0.710783 0.731675 -0.032885 0.075 Uiso 1 1 calc R U . . .
H56B H 0.707616 0.637811 -0.006256 0.075 Uiso 1 1 calc R U . . .
H56C H 0.778227 0.700330 0.030516 0.075 Uiso 1 1 calc R U . . .
C57 C 0.5001(3) 0.7052(2) 0.00948(17) 0.0510(9) Uani 1 1 d . . . . .
H57A H 0.434749 0.713340 0.037530 0.076 Uiso 1 1 calc R U . . .
H57B H 0.497115 0.651397 -0.006758 0.076 Uiso 1 1 calc R U . . .
H57C H 0.499856 0.747135 -0.026922 0.076 Uiso 1 1 calc R U . . .
C58 C 0.5733(2) 0.52465(16) 0.24856(14) 0.0272(6) Uani 1 1 d . . . . .
C59 C 0.6077(2) 0.47771(17) 0.19789(16) 0.0352(7) Uani 1 1 d . . . . .
C60 C 0.6762(3) 0.40896(19) 0.2118(2) 0.0523(10) Uani 1 1 d . . . . .
H60 H 0.699988 0.378054 0.177456 0.063 Uiso 1 1 calc R U . . .
C61 C 0.7102(3) 0.3845(2) 0.2733(2) 0.0678(14) Uani 1 1 d D . . . .
C62 C 0.6730(3) 0.4295(2) 0.3225(2) 0.0549(11) Uani 1 1 d . . . . .
H62 H 0.695193 0.412681 0.365278 0.066 Uiso 1 1 calc R U . . .
C63 C 0.6040(2) 0.49889(19) 0.31229(15) 0.0369(7) Uani 1 1 d . . . . .
C64 C 0.5643(3) 0.49580(19) 0.13009(15) 0.0404(8) Uani 1 1 d . . . . .
H64 H 0.539400 0.554152 0.125376 0.048 Uiso 1 1 calc R U . . .
C65 C 0.6531(3) 0.4841(2) 0.07750(19) 0.0555(10) Uani 1 1 d . . . . .
H65A H 0.718718 0.516589 0.084872 0.083 Uiso 1 1 calc R U . . .
H65B H 0.622146 0.501769 0.035174 0.083 Uiso 1 1 calc R U . . .
H65C H 0.675304 0.426565 0.078790 0.083 Uiso 1 1 calc R U . . .
C66 C 0.4610(3) 0.4439(2) 0.12067(18) 0.0513(9) Uani 1 1 d . . . . .
H66A H 0.483297 0.386272 0.123648 0.077 Uiso 1 1 calc R U . . .
H66B H 0.429469 0.459450 0.078137 0.077 Uiso 1 1 calc R U . . .
H66C H 0.404682 0.452992 0.154235 0.077 Uiso 1 1 calc R U . . .
C67 C 0.7735(5) 0.2986(3) 0.2715(3) 0.0362(12) Uani 0.51 1 d D U P B 1
H67 H 0.750460 0.276644 0.230577 0.043 Uiso 0.51 1 calc R U P B 1
C67B C 0.7972(6) 0.3213(4) 0.3031(3) 0.0379(13) Uani 0.49 1 d D U P B 2
H67B H 0.821868 0.341761 0.344281 0.046 Uiso 0.49 1 calc R U P B 2
C68 C 0.7361(4) 0.2430(2) 0.3215(3) 0.0799(16) Uani 1 1 d . . . . .
H68A H 0.786917 0.195579 0.325189 0.120 Uiso 1 1 calc R U . B 1
H68B H 0.660533 0.225637 0.312115 0.120 Uiso 1 1 calc R U . B 1
H68C H 0.734451 0.268792 0.362124 0.120 Uiso 1 1 calc R U . B 1
C69 C 0.8953(3) 0.3140(2) 0.2639(2) 0.0534(10) Uani 1 1 d . . . . .
H69A H 0.919824 0.345082 0.298880 0.080 Uiso 1 1 calc R U . B 1
H69B H 0.909872 0.345039 0.222309 0.080 Uiso 1 1 calc R U . B 1
H69C H 0.936635 0.262021 0.265359 0.080 Uiso 1 1 calc R U . B 1
C70 C 0.5575(3) 0.5399(2) 0.36921(15) 0.0475(9) Uani 1 1 d . . . . .
H70 H 0.553469 0.599807 0.357186 0.057 Uiso 1 1 calc R U . . .
C71 C 0.6269(4) 0.5241(3) 0.4306(2) 0.0810(15) Uani 1 1 d . . . . .
H71A H 0.628718 0.465756 0.444133 0.121 Uiso 1 1 calc R U . . .
H71B H 0.592713 0.553646 0.465068 0.121 Uiso 1 1 calc R U . . .
H71C H 0.703382 0.542970 0.421850 0.121 Uiso 1 1 calc R U . . .
C72 C 0.4390(3) 0.5100(3) 0.38569(18) 0.0620(11) Uani 1 1 d . . . . .
H72A H 0.391277 0.521757 0.348114 0.093 Uiso 1 1 calc R U . . .
H72B H 0.408330 0.537847 0.421974 0.093 Uiso 1 1 calc R U . . .
H72C H 0.441608 0.451216 0.397551 0.093 Uiso 1 1 calc R U . . .
C73 C 0.6328(3) 0.7856(2) 0.36849(19) 0.0336(9) Uani 0.7692(17) 1 d D U P A 1
H73A H 0.652931 0.843290 0.369893 0.040 Uiso 0.7692(17) 1 calc R U P A 1
H73B H 0.569873 0.783889 0.338356 0.040 Uiso 0.7692(17) 1 calc R U P A 1
C74 C 0.5934(3) 0.7526(3) 0.4352(2) 0.0421(10) Uani 0.7692(17) 1 d D U P A 1
H74A H 0.642566 0.774454 0.467113 0.050 Uiso 0.7692(17) 1 calc R U P A 1
H74B H 0.604967 0.692858 0.438768 0.050 Uiso 0.7692(17) 1 calc R U P A 1
C75 C 0.4706(4) 0.7706(3) 0.4551(3) 0.0470(13) Uani 0.7692(17) 1 d D U P A 1
C76 C 0.4488(4) 0.8627(3) 0.4501(3) 0.0486(12) Uani 0.7692(17) 1 d D U P A 1
H76A H 0.505747 0.888661 0.474196 0.073 Uiso 0.7692(17) 1 calc R U P A 1
H76B H 0.374414 0.874123 0.468235 0.073 Uiso 0.7692(17) 1 calc R U P A 1
H76C H 0.452257 0.884177 0.404704 0.073 Uiso 0.7692(17) 1 calc R U P A 1
C77 C 0.4526(6) 0.7396(5) 0.5252(3) 0.092(2) Uani 0.7692(17) 1 d D U P A 1
H77A H 0.504096 0.766743 0.552128 0.138 Uiso 0.7692(17) 1 calc R U P A 1
H77B H 0.466882 0.680793 0.530454 0.138 Uiso 0.7692(17) 1 calc R U P A 1
H77C H 0.375197 0.751354 0.538416 0.138 Uiso 0.7692(17) 1 calc R U P A 1
C78 C 0.3875(4) 0.7335(4) 0.4130(4) 0.087(2) Uani 0.7692(17) 1 d D U P A 1
H78A H 0.405244 0.675488 0.411477 0.131 Uiso 0.7692(17) 1 calc R U P A 1
H78B H 0.391523 0.760832 0.369315 0.131 Uiso 0.7692(17) 1 calc R U P A 1
H78C H 0.311737 0.740064 0.430966 0.131 Uiso 0.7692(17) 1 calc R U P A 1
C73B C 0.6693(8) 0.7813(9) 0.4029(5) 0.0322(17) Uani 0.2308(17) 1 d D U P A 2
H73C H 0.691927 0.739148 0.437238 0.039 Uiso 0.2308(17) 1 calc R U P A 2
H73D H 0.685852 0.834750 0.418389 0.039 Uiso 0.2308(17) 1 calc R U P A 2
C74B C 0.5448(9) 0.7770(9) 0.3957(6) 0.0449(18) Uani 0.2308(17) 1 d D U P A 2
H74C H 0.526092 0.720410 0.388443 0.054 Uiso 0.2308(17) 1 calc R U P A 2
H74D H 0.523235 0.811981 0.356664 0.054 Uiso 0.2308(17) 1 calc R U P A 2
C75B C 0.4726(13) 0.8030(9) 0.4538(8) 0.046(2) Uani 0.2308(17) 1 d D U P A 2
C76B C 0.4914(14) 0.8923(9) 0.4647(9) 0.047(3) Uani 0.2308(17) 1 d D U P A 2
H76D H 0.560033 0.896518 0.489140 0.070 Uiso 0.2308(17) 1 calc R U P A 2
H76E H 0.427568 0.913105 0.488936 0.070 Uiso 0.2308(17) 1 calc R U P A 2
H76F H 0.498661 0.924256 0.422901 0.070 Uiso 0.2308(17) 1 calc R U P A 2
C77B C 0.502(2) 0.7448(17) 0.5136(9) 0.090(4) Uani 0.2308(17) 1 d D U P A 2
H77D H 0.582315 0.748702 0.522502 0.135 Uiso 0.2308(17) 1 calc R U P A 2
H77E H 0.485713 0.688831 0.505248 0.135 Uiso 0.2308(17) 1 calc R U P A 2
H77F H 0.458118 0.759879 0.550984 0.135 Uiso 0.2308(17) 1 calc R U P A 2
C78B C 0.3490(11) 0.7981(15) 0.4347(13) 0.099(4) Uani 0.2308(17) 1 d D U P A 2
H78D H 0.330133 0.741203 0.431207 0.148 Uiso 0.2308(17) 1 calc R U P A 2
H78E H 0.337528 0.829495 0.393096 0.148 Uiso 0.2308(17) 1 calc R U P A 2
H78F H 0.300873 0.820496 0.467706 0.148 Uiso 0.2308(17) 1 calc R U P A 2
C81 C 0.3941(3) 0.2545(2) 0.21512(17) 0.0412(14) Uiso 0.546 1 d G . P C 1
C82 C 0.2899(3) 0.2427(2) 0.18950(19) 0.0485(16) Uiso 0.546 1 d G . P C 1
H82 H 0.282789 0.205376 0.157634 0.058 Uiso 0.546 1 d G U P C 1
C83 C 0.1960(3) 0.2847(3) 0.2100(2) 0.0541(18) Uiso 0.546 1 d G . P C 1
H83 H 0.125133 0.276206 0.192005 0.065 Uiso 0.546 1 d G U P C 1
C84 C 0.2052(3) 0.3391(3) 0.2564(2) 0.037(3) Uiso 0.546 1 d G . P C 1
H84 H 0.140697 0.367411 0.270622 0.044 Uiso 0.546 1 d G U P C 1
C85 C 0.3079(4) 0.3519(3) 0.2818(2) 0.0448(16) Uiso 0.546 1 d G . P C 1
H85 H 0.314545 0.389868 0.313147 0.054 Uiso 0.546 1 d G U P C 1
C86 C 0.4017(3) 0.3097(3) 0.26188(19) 0.0440(15) Uiso 0.546 1 d G . P C 1
H86 H 0.472174 0.318447 0.280271 0.053 Uiso 0.546 1 d G U P C 1
C87 C 0.4946(3) 0.2070(3) 0.1934(3) 0.064(2) Uiso 0.546 1 d G . P C 1
H87A H 0.471248 0.168738 0.163041 0.096 Uiso 0.546 1 d G U P C 1
H87B H 0.528970 0.176874 0.230879 0.096 Uiso 0.546 1 d G U P C 1
H87C H 0.549195 0.244496 0.172093 0.096 Uiso 0.546 1 d G U P C 1
C81B C 0.3429(6) 0.2486(4) 0.2124(3) 0.035(2) Uiso 0.3 1 d G . P D 2
C82B C 0.2361(5) 0.2822(6) 0.2171(5) 0.058(3) Uiso 0.3 1 d G . P D 2
H82B H 0.178154 0.264892 0.191143 0.069 Uiso 0.3 1 d G U P D 2
C83B C 0.2131(6) 0.3410(7) 0.2594(6) 0.091(13) Uiso 0.3 1 d G . P D 2
H83B H 0.139595 0.363744 0.262210 0.109 Uiso 0.3 1 d G U P D 2
C84B C 0.2965(7) 0.3667(5) 0.2976(4) 0.052(3) Uiso 0.3 1 d G . P D 2
H84B H 0.280398 0.406578 0.326826 0.062 Uiso 0.3 1 d G U P D 2
C85B C 0.4028(6) 0.3344(5) 0.2930(4) 0.042(3) Uiso 0.3 1 d G . P D 2
H85B H 0.460598 0.352638 0.318672 0.050 Uiso 0.3 1 d G U P D 2
C86B C 0.4262(5) 0.2754(4) 0.2512(4) 0.047(4) Uiso 0.3 1 d G . P D 2
H86B H 0.499783 0.252820 0.248917 0.056 Uiso 0.3 1 d G U P D 2
C87B C 0.3658(9) 0.1835(5) 0.1672(4) 0.054(3) Uiso 0.3 1 d G . P D 2
H87D H 0.294954 0.166161 0.150400 0.081 Uiso 0.3 1 d G U P D 2
H87E H 0.403625 0.136950 0.190548 0.081 Uiso 0.3 1 d G U P D 2
H87F H 0.413876 0.205215 0.131301 0.081 Uiso 0.3 1 d G U P D 2
C81C C 0.3030(9) 0.2980(6) 0.2334(5) 0.046(5) Uiso 0.154 1 d G . P E 3
C82C C 0.2501(9) 0.2521(8) 0.1906(7) 0.039(5) Uiso 0.154 1 d G . P E 3
H82C H 0.171909 0.259155 0.184040 0.046 Uiso 0.154 1 d G U P E 3
C83C C 0.3105(12) 0.1961(8) 0.1572(7) 0.054(6) Uiso 0.154 1 d G . P E 3
H83C H 0.273335 0.164974 0.128080 0.064 Uiso 0.154 1 d G U P E 3
C84C C 0.4243(12) 0.1854(8) 0.1662(7) 0.036(5) Uiso 0.154 1 d G . P E 3
H84C H 0.465605 0.147441 0.142945 0.044 Uiso 0.154 1 d G U P E 3
C85C C 0.4775(8) 0.2299(11) 0.2087(9) 0.093(11) Uiso 0.154 1 d G . P E 3
H85C H 0.555576 0.221993 0.215474 0.111 Uiso 0.154 1 d G U P E 3
C86C C 0.4180(9) 0.2862(9) 0.2418(7) 0.033(6) Uiso 0.154 1 d G . P E 3
H86C H 0.455888 0.317323 0.270703 0.040 Uiso 0.154 1 d G U P E 3
C87C C 0.2366(14) 0.3598(9) 0.2681(8) 0.033(5) Uiso 0.154 1 d G . P E 3
H87G H 0.218607 0.406899 0.237827 0.049 Uiso 0.154 1 d G U P E 3
H87H H 0.281008 0.377261 0.303353 0.049 Uiso 0.154 1 d G U P E 3
H87I H 0.167162 0.335457 0.285719 0.049 Uiso 0.154 1 d G U P E 3
C91 C 0.8899(4) 0.1716(3) 0.1233(2) 0.072(2) Uiso 0.57 1 d G . P F 1
C92 C 0.8188(3) 0.1303(3) 0.1677(3) 0.075(2) Uiso 0.57 1 d G . P F 1
H92 H 0.741348 0.144347 0.168558 0.090 Uiso 0.57 1 d G U P F 1
C93 C 0.8598(5) 0.0685(4) 0.2109(3) 0.080(3) Uiso 0.57 1 d G . P F 1
H93 H 0.810396 0.040611 0.241205 0.095 Uiso 0.57 1 d G U P F 1
C94 C 0.9723(5) 0.0473(3) 0.2101(3) 0.074(2) Uiso 0.57 1 d G . P F 1
H94 H 1.000120 0.004570 0.239493 0.089 Uiso 0.57 1 d G U P F 1
C95 C 1.0438(4) 0.0881(4) 0.1668(3) 0.088(3) Uiso 0.57 1 d G . P F 1
H95 H 1.121342 0.074224 0.166678 0.106 Uiso 0.57 1 d G U P F 1
C96 C 1.0033(4) 0.1494(3) 0.1233(3) 0.086(2) Uiso 0.57 1 d G . P F 1
H96 H 1.053286 0.176763 0.093072 0.103 Uiso 0.57 1 d G U P F 1
C97 C 0.8435(6) 0.2373(4) 0.0758(3) 0.096(2) Uiso 0.57 1 d G . P F 1
H97A H 0.781136 0.215926 0.052933 0.143 Uiso 0.57 1 d G U P F 1
H97B H 0.902410 0.255420 0.044692 0.143 Uiso 0.57 1 d G U P F 1
H97C H 0.816832 0.283406 0.098902 0.143 Uiso 0.57 1 d G U P F 1
C91B C 0.8979(9) 0.1215(6) 0.1683(4) 0.043(4) Uiso 0.212 1 d G . P G 2
C92B C 0.9929(8) 0.1528(8) 0.1367(7) 0.086(2) Uiso 0.212 1 d G . P G 2
H92B H 1.064812 0.132657 0.149662 0.103 Uiso 0.212 1 d G U P G 2
C93B C 0.9840(12) 0.2133(10) 0.0862(8) 0.077(6) Uiso 0.212 1 d G . P G 2
H93B H 1.049706 0.234334 0.064994 0.092 Uiso 0.212 1 d G U P G 2
C94B C 0.8799(14) 0.2430(10) 0.0668(8) 0.096(2) Uiso 0.212 1 d G . P G 2
H94B H 0.873991 0.284017 0.031954 0.115 Uiso 0.212 1 d G U P G 2
C95B C 0.7852(11) 0.2130(11) 0.0979(8) 0.105(5) Uiso 0.212 1 d G . P G 2
H95B H 0.713689 0.234021 0.085084 0.126 Uiso 0.212 1 d G U P G 2
C96B C 0.7935(8) 0.1524(9) 0.1480(7) 0.051(4) Uiso 0.212 1 d G . P G 2
H96B H 0.727354 0.131455 0.168791 0.061 Uiso 0.212 1 d G U P G 2
C97B C 0.9090(14) 0.0546(8) 0.2220(6) 0.046(4) Uiso 0.212 1 d G . P G 2
H97D H 0.986821 0.034640 0.223782 0.069 Uiso 0.212 1 d G U P G 2
H97E H 0.859795 0.009919 0.213964 0.069 Uiso 0.212 1 d G U P G 2
H97F H 0.887702 0.075710 0.263112 0.069 Uiso 0.212 1 d G U P G 2
C91C C 0.9389(10) 0.1187(7) 0.1597(6) 0.095(8) Uiso 0.218 1 d G . P H 3
C92C C 0.9697(11) 0.1785(10) 0.1120(8) 0.086(2) Uiso 0.218 1 d G . P H 3
H92C H 1.046405 0.184286 0.099841 0.103 Uiso 0.218 1 d G U P H 3
C93C C 0.8897(16) 0.2300(11) 0.0820(9) 0.096(2) Uiso 0.218 1 d G . P H 3
H93C H 0.911819 0.270801 0.049427 0.115 Uiso 0.218 1 d G U P H 3
C94C C 0.7778(14) 0.2221(12) 0.0991(10) 0.105(5) Uiso 0.218 1 d G . P H 3
H94C H 0.723069 0.257071 0.078203 0.126 Uiso 0.218 1 d G U P H 3
C95C C 0.7462(10) 0.1636(13) 0.1466(10) 0.132(12) Uiso 0.218 1 d G . P H 3
H95C H 0.669478 0.158721 0.158963 0.158 Uiso 0.218 1 d G U P H 3
C96C C 0.8255(10) 0.1118(10) 0.1765(8) 0.075(2) Uiso 0.218 1 d G . P H 3
H96C H 0.802560 0.070926 0.208784 0.090 Uiso 0.218 1 d G U P H 3
C97C C 1.0266(13) 0.0622(10) 0.1908(9) 0.061(5) Uiso 0.218 1 d G . P H 3
H97G H 1.052129 0.023521 0.160300 0.092 Uiso 0.218 1 d G U P H 3
H97H H 0.994564 0.032416 0.229443 0.092 Uiso 0.218 1 d G U P H 3
H97I H 1.090219 0.093833 0.202953 0.092 Uiso 0.218 1 d G U P H 3

loop_
_atom_site_aniso_label
_atom_site_aniso_U_11
_atom_site_aniso_U_22
_atom_site_aniso_U_33
_atom_site_aniso_U_23
_atom_site_aniso_U_13
_atom_site_aniso_U_12
Sn1 0.01778(12) 0.0272(3) 0.02355(14) -0.00308(13) 0.00219(9) 0.00343(12)
Sn2 0.0161(2) 0.0273(3) 0.0257(3) -0.0033(2) 0.00090(17) 0.00047(19)
Sn3 0.0221(5) 0.0470(13) 0.0359(6) -0.0168(7) 0.0071(4) -0.0022(5)
Sn4 0.0194(9) 0.058(3) 0.0527(13) -0.0224(12) 0.0013(7) -0.0043(13)
C1 0.0272(14) 0.0253(14) 0.0277(14) -0.0024(11) 0.0040(11) 0.0053(11)
C2 0.0302(15) 0.0251(14) 0.0366(16) -0.0070(12) 0.0044(12) -0.0017(11)
C3 0.0374(17) 0.0466(19) 0.052(2) -0.0227(16) 0.0141(15) -0.0143(15)
C4 0.053(2) 0.047(2) 0.061(2) -0.0250(18) 0.0152(18) -0.0237(17)
C5 0.058(2) 0.0364(18) 0.0400(18) -0.0170(14) 0.0057(16) -0.0062(15)
C6 0.0412(17) 0.0272(15) 0.0316(16) -0.0027(12) 0.0044(13) 0.0079(12)
C7 0.0148(12) 0.0306(14) 0.0374(16) -0.0086(12) 0.0067(11) -0.0012(10)
C8 0.0143(11) 0.0288(14) 0.0326(15) -0.0069(11) 0.0030(10) 0.0002(10)
C9 0.0218(13) 0.0275(14) 0.0350(15) -0.0080(12) 0.0020(11) 0.0009(11)
C10 0.0188(12) 0.0348(15) 0.0323(15) -0.0095(12) 0.0020(11) 0.0006(11)
C11 0.0214(13) 0.0376(16) 0.0302(15) -0.0044(12) 0.0039(11) -0.0008(11)
C12 0.0196(13) 0.0302(15) 0.0397(16) -0.0036(12) 0.0042(11) 0.0002(11)
C13 0.0244(13) 0.0296(14) 0.0308(15) -0.0085(12) 0.0029(11) 0.0026(11)
C14 0.0297(16) 0.067(2) 0.0368(18) -0.0018(16) -0.0056(13) -0.0018(15)
C15 0.0365(16) 0.0374(17) 0.0372(17) -0.0011(13) -0.0006(13) -0.0009(13)
C16 0.0388(17) 0.0407(17) 0.0309(16) -0.0104(13) -0.0005(13) 0.0011(14)
C17 0.082(3) 0.041(2) 0.043(2) -0.0194(16) 0.0017(19) -0.0108(19)
C18 0.051(2) 0.091(3) 0.069(3) -0.047(2) 0.023(2) -0.007(2)
C19 0.0418(18) 0.0312(16) 0.0480(19) -0.0030(14) 0.0123(15) -0.0001(13)
C22 0.0456(18) 0.0419(18) 0.0277(15) -0.0066(13) 0.0018(13) 0.0123(14)
C23 0.060(2) 0.054(2) 0.0274(16) -0.0106(15) -0.0012(15) 0.0215(17)
C24 0.070(3) 0.077(3) 0.040(2) -0.0216(19) -0.0012(18) 0.034(2)
C25 0.063(3) 0.106(3) 0.0230(17) -0.014(2) 0.0018(16) 0.016(2)
C26 0.048(2) 0.091(3) 0.0285(18) 0.0043(18) -0.0004(15) 0.005(2)
C27 0.0451(19) 0.052(2) 0.0292(16) -0.0004(14) -0.0051(14) 0.0032(15)
C28 0.078(3) 0.0373(18) 0.0360(18) -0.0144(15) -0.0036(17) 0.0195(18)
C29 0.084(3) 0.0363(19) 0.062(3) -0.0117(17) -0.024(2) 0.0097(19)
C30 0.075(3) 0.065(3) 0.070(3) -0.001(2) -0.019(2) 0.012(2)
C31 0.087(3) 0.032(2) 0.027(2) -0.0023(19) 0.012(2) 0.006(2)
C31B 0.085(4) 0.028(3) 0.025(3) -0.001(3) 0.011(3) 0.004(4)
C32 0.130(5) 0.167(6) 0.059(3) -0.015(4) 0.043(3) 0.049(5)
C33 0.133(4) 0.064(3) 0.038(2) -0.0183(19) 0.026(2) -0.024(3)
C34 0.059(2) 0.048(2) 0.0331(17) 0.0034(15) -0.0122(16) 0.0022(17)
C35 0.090(3) 0.064(3) 0.063(3) 0.018(2) -0.032(2) -0.010(2)
C36 0.059(2) 0.063(3) 0.064(3) -0.010(2) -0.015(2) 0.014(2)
C37 0.0201(12) 0.0258(13) 0.0194(12) -0.0020(10) -0.0016(10) 0.0015(10)
C38 0.0259(13) 0.0250(13) 0.0212(13) -0.0029(10) -0.0007(10) 0.0034(10)
C39 0.0277(14) 0.0285(14) 0.0275(14) -0.0031(11) -0.0036(11) 0.0086(11)
C40 0.0181(12) 0.0376(16) 0.0309(15) -0.0059(12) -0.0006(11) 0.0044(11)
C41 0.0201(12) 0.0320(14) 0.0243(13) -0.0032(11) 0.0033(10) -0.0007(11)
C42 0.0201(12) 0.0252(13) 0.0198(12) -0.0009(10) -0.0016(10) 0.0011(10)
C43 0.0306(14) 0.0239(13) 0.0286(14) 0.0022(11) -0.0091(11) 0.0010(11)
C44 0.0433(17) 0.0290(15) 0.0332(16) 0.0001(12) -0.0069(13) 0.0023(13)
C45 0.050(2) 0.0227(15) 0.054(2) 0.0008(14) -0.0119(16) -0.0025(13)
C46 0.0365(17) 0.0367(17) 0.0428(19) 0.0108(14) -0.0071(14) -0.0057(13)
C47 0.0394(17) 0.0388(17) 0.0350(17) 0.0044(13) -0.0019(13) -0.0067(14)
C48 0.0327(15) 0.0306(15) 0.0310(15) 0.0023(12) -0.0050(12) -0.0021(12)
C49 0.077(3) 0.0256(16) 0.0387(18) -0.0033(13) 0.0002(17) 0.0034(16)
C50 0.119(4) 0.042(2) 0.045(2) -0.0100(17) -0.008(2) -0.005(2)
C51 0.081(3) 0.046(2) 0.063(3) -0.0108(19) 0.026(2) 0.014(2)
C52 0.052(2) 0.0368(19) 0.064(2) 0.0138(17) -0.0059(18) -0.0121(16)
C53 0.067(3) 0.055(3) 0.113(4) 0.039(3) -0.010(3) -0.010(2)
C54 0.076(4) 0.060(3) 0.072(4) 0.013(3) 0.013(3) -0.021(3)
C54B 0.049(6) 0.039(5) 0.047(5) 0.011(5) 0.010(5) -0.019(5)
C55 0.0459(18) 0.0354(16) 0.0285(15) -0.0017(13) 0.0050(13) -0.0028(14)
C56 0.057(2) 0.047(2) 0.044(2) -0.0029(16) 0.0120(17) -0.0002(17)
C57 0.055(2) 0.058(2) 0.043(2) -0.0177(17) -0.0034(17) -0.0051(18)
C58 0.0186(12) 0.0255(14) 0.0356(15) 0.0066(11) 0.0036(11) -0.0009(10)
C59 0.0298(15) 0.0263(15) 0.0474(18) 0.0047(13) 0.0131(13) 0.0048(12)
C60 0.0442(19) 0.0289(17) 0.079(3) 0.0128(17) 0.0296(19) 0.0120(14)
C61 0.0371(19) 0.052(2) 0.102(3) 0.049(2) 0.029(2) 0.0210(17)
C62 0.0273(16) 0.063(2) 0.066(2) 0.042(2) 0.0013(16) 0.0045(16)
C63 0.0243(14) 0.0421(17) 0.0406(17) 0.0174(14) -0.0019(12) -0.0033(12)
C64 0.053(2) 0.0299(16) 0.0383(18) -0.0071(13) 0.0138(15) 0.0047(14)
C65 0.071(3) 0.0371(19) 0.058(2) -0.0088(17) 0.026(2) 0.0039(17)
C66 0.060(2) 0.048(2) 0.048(2) -0.0161(17) 0.0060(18) -0.0031(17)
C67 0.039(3) 0.029(3) 0.041(4) -0.002(2) -0.005(3) 0.008(2)
C67B 0.043(3) 0.032(3) 0.037(4) 0.000(2) -0.004(3) 0.012(2)
C68 0.053(2) 0.035(2) 0.145(5) 0.022(2) 0.019(3) 0.0078(18)
C69 0.0329(17) 0.0375(19) 0.089(3) -0.0023(18) 0.0011(18) 0.0119(14)
C70 0.049(2) 0.064(2) 0.0275(16) 0.0120(15) -0.0070(14) -0.0007(17)
C71 0.087(3) 0.107(4) 0.046(2) 0.017(2) -0.027(2) -0.008(3)
C72 0.051(2) 0.093(3) 0.038(2) 0.012(2) 0.0130(17) 0.001(2)
C73 0.027(2) 0.041(2) 0.032(2) -0.0047(19) 0.0039(16) 0.0100(16)
C74 0.033(2) 0.051(3) 0.042(2) -0.0016(19) 0.0092(17) 0.0101(18)
C75 0.043(2) 0.041(3) 0.055(3) 0.002(3) 0.0248(19) 0.011(3)
C76 0.040(3) 0.056(3) 0.051(3) -0.014(2) 0.013(2) 0.005(2)
C77 0.085(5) 0.099(5) 0.084(4) 0.019(4) 0.061(4) 0.027(4)
C78 0.035(3) 0.071(4) 0.159(7) -0.037(4) 0.011(3) 0.004(3)
C73B 0.025(3) 0.042(3) 0.030(4) -0.005(3) 0.005(3) 0.008(3)
C74B 0.033(3) 0.057(4) 0.043(4) -0.001(3) 0.008(3) 0.010(3)
C75B 0.040(3) 0.040(5) 0.055(3) 0.001(4) 0.025(3) 0.011(4)
C76B 0.032(6) 0.057(6) 0.050(6) -0.011(5) 0.012(5) 0.011(5)
C77B 0.083(8) 0.098(7) 0.082(7) 0.017(6) 0.061(7) 0.013(7)
C78B 0.046(6) 0.089(7) 0.165(9) -0.034(7) 0.011(6) 0.005(6)

loop_
_atom_type_symbol
_atom_type_description
_atom_type_scat_dispersion_real
_atom_type_scat_dispersion_imag
_atom_type_scat_source
C C 0.0033 0.0016 'International Tables Vol C Tables 4.2.6.8 and 6.1.1.4'
H H 0.0000 0.0000 'International Tables Vol C Tables 4.2.6.8 and 6.1.1.4'
Sn Sn -0.6537 1.4246 'International Tables Vol C Tables 4.2.6.8 and 6.1.1.4'
O O 0.0106 0.0060 'International Tables Vol C Tables 4.2.6.8 and 6.1.1.4'

loop_
_geom_angle_atom_site_label_1
_geom_angle_atom_site_label_2
_geom_angle_atom_site_label_3
_geom_angle
C73 Sn1 C1 113.38(14)
C73 Sn1 Sn2 116.06(12)
C1 Sn1 Sn2 114.29(8)
C73 Sn1 H1 103.2(16)
C1 Sn1 H1 100.4(16)
Sn2 Sn1 H1 107.3(16)
C37 Sn2 Sn1 96.46(8)
C1 Sn3 O1 104.7(6)
C1 Sn3 C73B 110.7(3)
O1 Sn3 C73B 116.8(7)
C1 Sn3 Sn4 114.51(14)
O1 Sn3 Sn4 71.3(6)
C73B Sn3 Sn4 129.8(4)
C37 Sn4 Sn3 101.9(2)
C6 C1 C2 118.1(3)
C6 C1 Sn3 118.1(2)
C2 C1 Sn3 121.3(2)
C6 C1 Sn1 123.7(2)
C2 C1 Sn1 118.0(2)
C3 C2 C1 120.4(3)
C3 C2 C7 115.2(2)
C1 C2 C7 124.3(2)
C4 C3 C2 120.6(3)
C4 C3 H3 119.7
C2 C3 H3 119.7
C5 C4 C3 119.4(3)
C5 C4 H4 120.3
C3 C4 H4 120.3
C4 C5 C6 121.6(3)
C4 C5 H5 119.2
C6 C5 H5 119.2
C5 C6 C1 119.8(3)
C5 C6 C22 115.3(3)
C1 C6 C22 124.7(3)
C8 C7 C12 119.5(3)
C8 C7 C2 120.1(3)
C12 C7 C2 120.2(3)
C9 C8 C7 119.0(3)
C9 C8 C13 119.7(2)
C7 C8 C13 121.3(2)
C10 C9 C8 122.4(3)
C10 C9 H9 118.8
C8 C9 H9 118.8
C11 C10 C9 117.7(3)
C11 C10 C16 119.5(3)
C9 C10 C16 122.8(3)
C10 C11 C12 122.5(3)
C10 C11 H11 118.7
C12 C11 H11 118.7
C11 C12 C7 118.8(3)
C11 C12 C19 120.4(3)
C7 C12 C19 120.8(3)
C15 C13 C8 113.1(2)
C15 C13 C14 110.1(3)
C8 C13 C14 110.6(2)
C15 C13 H13 107.6
C8 C13 H13 107.6
C14 C13 H13 107.6
C13 C14 H14A 109.5
C13 C14 H14B 109.5
H14A C14 H14B 109.5
C13 C14 H14C 109.5
H14A C14 H14C 109.5
H14B C14 H14C 109.5
C13 C15 H15A 109.5
C13 C15 H15B 109.5
H15A C15 H15B 109.5
C13 C15 H15C 109.5
H15A C15 H15C 109.5
H15B C15 H15C 109.5
C18 C16 C17 111.2(3)
C18 C16 C10 110.7(3)
C17 C16 C10 114.2(3)
C18 C16 H16 106.8
C17 C16 H16 106.8
C10 C16 H16 106.8
C16 C17 H17A 109.5
C16 C17 H17B 109.5
H17A C17 H17B 109.5
C16 C17 H17C 109.5
H17A C17 H17C 109.5
H17B C17 H17C 109.5
C16 C18 H18A 109.5
C16 C18 H18B 109.5
H18A C18 H18B 109.5
C16 C18 H18C 109.5
H18A C18 H18C 109.5
H18B C18 H18C 109.5
C20B C19 C12 122.0(7)
C20B C19 C21B 110.2(8)
C12 C19 C21B 108.1(7)
C12 C19 C20 109.3(3)
C12 C19 C21 113.4(3)
C20 C19 C21 104.7(3)
C12 C19 H19 109.8
C20 C19 H19 109.8
C21 C19 H19 109.8
C20B C19 H19B 105.0
C12 C19 H19B 105.0
C21B C19 H19B 105.0
C19 C20 H20A 109.5
C19 C20 H20B 109.5
H20A C20 H20B 109.5
C19 C20 H20C 109.5
H20A C20 H20C 109.5
H20B C20 H20C 109.5
C19 C21 H21A 109.5
C19 C21 H21B 109.5
H21A C21 H21B 109.5
C19 C21 H21C 109.5
H21A C21 H21C 109.5
H21B C21 H21C 109.5
C19 C20B H20D 109.5
C19 C20B H20E 109.5
H20D C20B H20E 109.5
C19 C20B H20F 109.5
H20D C20B H20F 109.5
H20E C20B H20F 109.5
C19 C21B H21D 109.5
C19 C21B H21E 109.5
H21D C21B H21E 109.5
C19 C21B H21F 109.5
H21D C21B H21F 109.5
H21E C21B H21F 109.5
C23 C22 C27 119.5(3)
C23 C22 C6 121.2(3)
C27 C22 C6 118.8(3)
C22 C23 C24 118.3(3)
C22 C23 C28 122.1(3)
C24 C23 C28 119.5(3)
C25 C24 C23 122.2(3)
C25 C24 H24 118.9
C23 C24 H24 118.9
C26 C25 C24 118.2(3)
C26 C25 C31 115.3(4)
C24 C25 C31 126.6(4)
C26 C25 C31B 141.9(6)
C24 C25 C31B 97.4(6)
C25 C26 C27 122.3(4)
C25 C26 H26 118.9
C27 C26 H26 118.9
C26 C27 C22 119.6(3)
C26 C27 C34 118.6(3)
C22 C27 C34 121.8(3)
C23 C28 C29 112.1(3)
C23 C28 C30 111.4(3)
C29 C28 C30 109.6(3)
C23 C28 H28 107.9
C29 C28 H28 107.9
C30 C28 H28 107.9
C28 C29 H29A 109.5
C28 C29 H29B 109.5
H29A C29 H29B 109.5
C28 C29 H29C 109.5
H29A C29 H29C 109.5
H29B C29 H29C 109.5
C28 C30 H30A 109.5
C28 C30 H30B 109.5
H30A C30 H30B 109.5
C28 C30 H30C 109.5
H30A C30 H30C 109.5
H30B C30 H30C 109.5
C32 C31 C25 114.1(4)
C32 C31 C33 115.0(4)
C25 C31 C33 107.3(4)
C32 C31 H31 106.7
C25 C31 H31 106.7
C33 C31 H31 106.7
C33 C31B C32 123.3(11)
C33 C31B C25 106.0(10)
C32 C31B C25 104.5(10)
C33 C31B H31B 107.4
C32 C31B H31B 107.4
C25 C31B H31B 107.4
C31 C32 H32A 109.5
C31 C32 H32B 109.5
H32A C32 H32B 109.5
C31 C32 H32C 109.5
H32A C32 H32C 109.5
H32B C32 H32C 109.5
C31 C33 H33A 109.5
C31 C33 H33B 109.5
H33A C33 H33B 109.5
C31 C33 H33C 109.5
H33A C33 H33C 109.5
H33B C33 H33C 109.5
C27 C34 C36 110.1(3)
C27 C34 C35 114.1(3)
C36 C34 C35 110.2(3)
C27 C34 H34 107.4
C36 C34 H34 107.4
C35 C34 H34 107.4
C34 C35 H35A 109.5
C34 C35 H35B 109.5
H35A C35 H35B 109.5
C34 C35 H35C 109.5
H35A C35 H35C 109.5
H35B C35 H35C 109.5
C34 C36 H36A 109.5
C34 C36 H36B 109.5
H36A C36 H36B 109.5
C34 C36 H36C 109.5
H36A C36 H36C 109.5
H36B C36 H36C 109.5
C38 C37 C42 119.1(2)
C38 C37 Sn4 122.8(2)
C42 C37 Sn4 117.6(2)
C38 C37 Sn2 127.79(19)
C42 C37 Sn2 111.79(17)
C39 C38 C37 119.2(2)
C39 C38 C43 119.3(2)
C37 C38 C43 121.2(2)
C40 C39 C38 121.3(2)
C40 C39 H39 119.4
C38 C39 H39 119.4
C39 C40 C41 120.0(2)
C39 C40 H40 120.0
C41 C40 H40 120.0
C42 C41 C40 119.7(2)
C42 C41 H41 120.2
C40 C41 H41 120.2
C41 C42 C37 120.3(2)
C41 C42 C58 121.0(2)
C37 C42 C58 117.7(2)
C48 C43 C44 118.7(3)
C48 C43 C38 119.8(2)
C44 C43 C38 121.4(3)
C45 C44 C43 119.2(3)
C45 C44 C49 119.0(3)
C43 C44 C49 121.7(3)
C46 C45 C44 122.8(3)
C46 C45 H45 118.6
C44 C45 H45 118.6
C45 C46 C47 117.0(3)
C45 C46 C52 120.8(3)
C47 C46 C52 122.2(3)
C46 C47 C48 122.7(3)
C46 C47 H47 118.6
C48 C47 H47 118.6
C47 C48 C43 119.5(3)
C47 C48 C55 118.8(3)
C43 C48 C55 121.5(3)
C44 C49 C51 111.4(3)
C44 C49 C50 112.0(3)
C51 C49 C50 110.5(3)
C44 C49 H49 107.6
C51 C49 H49 107.6
C50 C49 H49 107.6
C49 C50 H50A 109.5
C49 C50 H50B 109.5
H50A C50 H50B 109.5
C49 C50 H50C 109.5
H50A C50 H50C 109.5
H50B C50 H50C 109.5
C49 C51 H51A 109.5
C49 C51 H51B 109.5
H51A C51 H51B 109.5
C49 C51 H51C 109.5
H51A C51 H51C 109.5
H51B C51 H51C 109.5
C54B C52 C53 126.1(7)
C54B C52 C46 117.4(6)
C53 C52 C46 112.9(3)
C53 C52 C54 112.0(4)
C46 C52 C54 113.0(3)
C53 C52 H52 106.1
C46 C52 H52 106.1
C54 C52 H52 106.1
C54B C52 H52B 96.3
C53 C52 H52B 96.3
C46 C52 H52B 96.3
C52 C53 H53A 109.5
C52 C53 H53B 109.5
H53A C53 H53B 109.5
C52 C53 H53C 109.5
H53A C53 H53C 109.5
H53B C53 H53C 109.5
C52 C54 H54A 109.5
C52 C54 H54B 109.5
H54A C54 H54B 109.5
C52 C54 H54C 109.5
H54A C54 H54C 109.5
H54B C54 H54C 109.5
C52 C54B H54D 109.5
C52 C54B H54E 109.5
H54D C54B H54E 109.5
C52 C54B H54F 109.5
H54D C54B H54F 109.5
H54E C54B H54F 109.5
C48 C55 C57 109.6(3)
C48 C55 C56 114.2(3)
C57 C55 C56 110.4(3)
C48 C55 H55 107.5
C57 C55 H55 107.5
C56 C55 H55 107.5
C55 C56 H56A 109.5
C55 C56 H56B 109.5
H56A C56 H56B 109.5
C55 C56 H56C 109.5
H56A C56 H56C 109.5
H56B C56 H56C 109.5
C55 C57 H57A 109.5
C55 C57 H57B 109.5
H57A C57 H57B 109.5
C55 C57 H57C 109.5
H57A C57 H57C 109.5
H57B C57 H57C 109.5
C63 C58 C59 119.3(3)
C63 C58 C42 123.9(3)
C59 C58 C42 116.8(2)
C60 C59 C58 119.1(3)
C60 C59 C64 119.1(3)
C58 C59 C64 121.6(3)
C61 C60 C59 122.4(4)
C61 C60 H60 118.8
C59 C60 H60 118.8
C60 C61 C62 117.8(3)
C60 C61 C67B 135.0(5)
C62 C61 C67B 106.7(4)
C60 C61 C67 107.9(4)
C62 C61 C67 133.7(4)
C61 C62 C63 123.1(3)
C61 C62 H62 118.5
C63 C62 H62 118.5
C62 C63 C58 118.3(3)
C62 C63 C70 119.8(3)
C58 C63 C70 121.8(3)
C59 C64 C65 113.5(3)
C59 C64 C66 110.0(3)
C65 C64 C66 110.7(3)
C59 C64 H64 107.5
C65 C64 H64 107.5
C66 C64 H64 107.5
C64 C65 H65A 109.5
C64 C65 H65B 109.5
H65A C65 H65B 109.5
C64 C65 H65C 109.5
H65A C65 H65C 109.5
H65B C65 H65C 109.5
C64 C66 H66A 109.5
C64 C66 H66B 109.5
H66A C66 H66B 109.5
C64 C66 H66C 109.5
H66A C66 H66C 109.5
H66B C66 H66C 109.5
C68 C67 C69 119.2(5)
C68 C67 C61 111.3(5)
C69 C67 C61 107.8(4)
C68 C67 H67 105.9
C69 C67 H67 105.9
C61 C67 H67 105.9
C69 C67B C68 115.6(5)
C69 C67B C61 113.3(5)
C68 C67B C61 107.5(5)
C69 C67B H67B 106.6
C68 C67B H67B 106.6
C61 C67B H67B 106.6
C67 C68 H68A 109.5
C67 C68 H68B 109.5
H68A C68 H68B 109.5
C67 C68 H68C 109.5
H68A C68 H68C 109.5
H68B C68 H68C 109.5
C67 C69 H69A 109.5
C67 C69 H69B 109.5
H69A C69 H69B 109.5
C67 C69 H69C 109.5
H69A C69 H69C 109.5
H69B C69 H69C 109.5
C63 C70 C72 109.7(3)
C63 C70 C71 114.1(3)
C72 C70 C71 107.3(3)
C63 C70 H70 108.5
C72 C70 H70 108.5
C71 C70 H70 108.5
C70 C71 H71A 109.5
C70 C71 H71B 109.5
H71A C71 H71B 109.5
C70 C71 H71C 109.5
H71A C71 H71C 109.5
H71B C71 H71C 109.5
C70 C72 H72A 109.5
C70 C72 H72B 109.5
H72A C72 H72B 109.5
C70 C72 H72C 109.5
H72A C72 H72C 109.5
H72B C72 H72C 109.5
C74 C73 Sn1 114.2(3)
C74 C73 H73A 108.7
Sn1 C73 H73A 108.7
C74 C73 H73B 108.7
Sn1 C73 H73B 108.7
H73A C73 H73B 107.6
C73 C74 C75 117.7(4)
C73 C74 H74A 107.9
C75 C74 H74A 107.9
C73 C74 H74B 107.9
C75 C74 H74B 107.9
H74A C74 H74B 107.2
C78 C75 C77 110.5(6)
C78 C75 C76 108.0(5)
C77 C75 C76 107.1(5)
C78 C75 C74 112.6(4)
C77 C75 C74 108.9(4)
C76 C75 C74 109.7(4)
C75 C76 H76A 109.5
C75 C76 H76B 109.5
H76A C76 H76B 109.5
C75 C76 H76C 109.5
H76A C76 H76C 109.5
H76B C76 H76C 109.5
C75 C77 H77A 109.5
C75 C77 H77B 109.5
H77A C77 H77B 109.5
C75 C77 H77C 109.5
H77A C77 H77C 109.5
H77B C77 H77C 109.5
C75 C78 H78A 109.5
C75 C78 H78B 109.5
H78A C78 H78B 109.5
C75 C78 H78C 109.5
H78A C78 H78C 109.5
H78B C78 H78C 109.5
C74B C73B Sn3 117.8(7)
C74B C73B H73C 107.8
Sn3 C73B H73C 107.8
C74B C73B H73D 107.8
Sn3 C73B H73D 107.8
H73C C73B H73D 107.2
C73B C74B C75B 115.7(10)
C73B C74B H74C 108.4
C75B C74B H74C 108.4
C73B C74B H74D 108.4
C75B C74B H74D 108.4
H74C C74B H74D 107.4
C76B C75B C78B 105.9(14)
C76B C75B C77B 112.3(18)
C78B C75B C77B 112.9(18)
C76B C75B C74B 111.0(11)
C78B C75B C74B 106.8(11)
C77B C75B C74B 107.8(10)
C75B C76B H76D 109.5
C75B C76B H76E 109.5
H76D C76B H76E 109.5
C75B C76B H76F 109.5
H76D C76B H76F 109.5
H76E C76B H76F 109.5
C75B C77B H77D 109.5
C75B C77B H77E 109.5
H77D C77B H77E 109.5
C75B C77B H77F 109.5
H77D C77B H77F 109.5
H77E C77B H77F 109.5
C75B C78B H78D 109.5
C75B C78B H78E 109.5
H78D C78B H78E 109.5
C75B C78B H78F 109.5
H78D C78B H78F 109.5
H78E C78B H78F 109.5
C82 C81 C86 118.3
C82 C81 C87 119.9
C86 C81 C87 121.8
C81 C82 C83 120.6
C81 C82 H82 119.7
C83 C82 H82 119.7
C84 C83 C82 120.3
C84 C83 H83 119.9
C82 C83 H83 119.9
C85 C84 C83 119.8
C85 C84 H84 120.1
C83 C84 H84 120.1
C84 C85 C86 120.3
C84 C85 H85 119.9
C86 C85 H85 119.9
C85 C86 C81 120.8
C85 C86 H86 119.6
C81 C86 H86 119.6
C81 C87 H87A 109.5
C81 C87 H87B 109.5
H87A C87 H87B 109.5
C81 C87 H87C 109.5
H87A C87 H87C 109.5
H87B C87 H87C 109.5
C82B C81B C86B 118.3
C82B C81B C87B 119.9
C86B C81B C87B 121.8
C81B C82B C83B 120.6
C81B C82B H82B 119.7
C83B C82B H82B 119.7
C84B C83B C82B 120.3
C84B C83B H83B 119.9
C82B C83B H83B 119.9
C85B C84B C83B 119.8
C85B C84B H84B 120.1
C83B C84B H84B 120.1
C84B C85B C86B 120.3
C84B C85B H85B 119.9
C86B C85B H85B 119.9
C85B C86B C81B 120.8
C85B C86B H86B 119.6
C81B C86B H86B 119.6
C81B C87B H87D 109.5
C81B C87B H87E 109.5
H87D C87B H87E 109.5
C81B C87B H87F 109.5
H87D C87B H87F 109.5
H87E C87B H87F 109.5
C82C C81C C86C 118.3
C82C C81C C87C 119.9
C86C C81C C87C 121.8
C81C C82C C83C 120.6
C81C C82C H82C 119.7
C83C C82C H82C 119.7
C84C C83C C82C 120.3
C84C C83C H83C 119.9
C82C C83C H83C 119.9
C85C C84C C83C 119.8
C85C C84C H84C 120.1
C83C C84C H84C 120.1
C84C C85C C86C 120.3
C84C C85C H85C 119.9
C86C C85C H85C 119.9
C85C C86C C81C 120.8
C85C C86C H86C 119.6
C81C C86C H86C 119.6
C81C C87C H87G 109.5
C81C C87C H87H 109.5
H87G C87C H87H 109.5
C81C C87C H87I 109.5
H87G C87C H87I 109.5
H87H C87C H87I 109.5
C92 C91 C96 118.3
C92 C91 C97 119.9
C96 C91 C97 121.8
C91 C92 C93 120.6
C91 C92 H92 119.7
C93 C92 H92 119.7
C94 C93 C92 120.3
C94 C93 H93 119.9
C92 C93 H93 119.9
C95 C94 C93 119.7
C95 C94 H94 120.1
C93 C94 H94 120.1
C94 C95 C96 120.3
C94 C95 H95 119.9
C96 C95 H95 119.9
C95 C96 C91 120.8
C95 C96 H96 119.6
C91 C96 H96 119.6
C91 C97 H97A 109.5
C91 C97 H97B 109.5
H97A C97 H97B 109.5
C91 C97 H97C 109.5
H97A C97 H97C 109.5
H97B C97 H97C 109.5
C92B C91B C96B 118.3
C92B C91B C97B 119.9
C96B C91B C97B 121.8
C91B C92B C93B 120.6
C91B C92B H92B 119.7
C93B C92B H92B 119.7
C94B C93B C92B 120.3
C94B C93B H93B 119.9
C92B C93B H93B 119.9
C95B C94B C93B 119.8
C95B C94B H94B 120.1
C93B C94B H94B 120.1
C94B C95B C96B 120.3
C94B C95B H95B 119.9
C96B C95B H95B 119.9
C95B C96B C91B 120.8
C95B C96B H96B 119.6
C91B C96B H96B 119.6
C91B C97B H97D 109.5
C91B C97B H97E 109.5
H97D C97B H97E 109.5
C91B C97B H97F 109.5
H97D C97B H97F 109.5
H97E C97B H97F 109.5
C92C C91C C96C 118.3
C92C C91C C97C 119.9
C96C C91C C97C 121.8
C91C C92C C93C 120.6
C91C C92C H92C 119.7
C93C C92C H92C 119.7
C94C C93C C92C 120.3
C94C C93C H93C 119.9
C92C C93C H93C 119.9
C95C C94C C93C 119.7
C95C C94C H94C 120.1
C93C C94C H94C 120.1
C94C C95C C96C 120.3
C94C C95C H95C 119.9
C96C C95C H95C 119.9
C95C C96C C91C 120.8
C95C C96C H96C 119.6
C91C C96C H96C 119.6
C91C C97C H97G 109.5
C91C C97C H97H 109.5
H97G C97C H97H 109.5
C91C C97C H97I 109.5
H97G C97C H97I 109.5
H97H C97C H97I 109.5

loop_
_geom_bond_atom_site_label_1
_geom_bond_atom_site_label_2
_geom_bond_distance
Sn1 C73 2.169(3)
Sn1 C1 2.246(3)
Sn1 Sn2 2.8977(14)
Sn1 H1 1.57(4)
Sn2 C37 2.228(3)
Sn3 C1 2.043(3)
Sn3 O1 2.10(2)
Sn3 C73B 2.159(8)
Sn3 Sn4 2.905(6)
Sn4 C37 2.155(6)
C1 C6 1.410(4)
C1 C2 1.415(4)
C2 C3 1.398(4)
C2 C7 1.500(4)
C3 C4 1.383(4)
C3 H3 0.9500
C4 C5 1.377(5)
C4 H4 0.9500
C5 C6 1.395(5)
C5 H5 0.9500
C6 C22 1.511(4)
C7 C8 1.403(4)
C7 C12 1.419(4)
C8 C9 1.394(4)
C8 C13 1.526(4)
C9 C10 1.390(4)
C9 H9 0.9500
C10 C11 1.384(4)
C10 C16 1.519(4)
C11 C12 1.391(4)
C11 H11 0.9500
C12 C19 1.519(4)
C13 C15 1.523(4)
C13 C14 1.535(4)
C13 H13 1.0000
C14 H14A 0.9800
C14 H14B 0.9800
C14 H14C 0.9800
C15 H15A 0.9800
C15 H15B 0.9800
C15 H15C 0.9800
C16 C18 1.513(5)
C16 C17 1.516(5)
C16 H16 1.0000
C17 H17A 0.9800
C17 H17B 0.9800
C17 H17C 0.9800
C18 H18A 0.9800
C18 H18B 0.9800
C18 H18C 0.9800
C19 C20B 1.505(8)
C19 C21B 1.546(8)
C19 C20 1.555(4)
C19 C21 1.559(5)
C19 H19 1.0000
C19 H19B 1.0000
C20 H20A 0.9800
C20 H20B 0.9800
C20 H20C 0.9800
C21 H21A 0.9800
C21 H21B 0.9800
C21 H21C 0.9800
C20B H20D 0.9800
C20B H20E 0.9800
C20B H20F 0.9800
C21B H21D 0.9800
C21B H21E 0.9800
C21B H21F 0.9800
C22 C23 1.401(4)
C22 C27 1.408(4)
C23 C24 1.403(5)
C23 C28 1.516(5)
C24 C25 1.392(6)
C24 H24 0.9500
C25 C26 1.362(6)
C25 C31 1.548(5)
C25 C31B 1.709(15)
C26 C27 1.387(5)
C26 H26 0.9500
C27 C34 1.517(5)
C28 C29 1.535(5)
C28 C30 1.541(6)
C28 H28 1.0000
C29 H29A 0.9800
C29 H29B 0.9800
C29 H29C 0.9800
C30 H30A 0.9800
C30 H30B 0.9800
C30 H30C 0.9800
C31 C32 1.443(7)
C31 C33 1.568(7)
C31 H31 1.0000
C31B C33 1.426(17)
C31B C32 1.460(19)
C31B H31B 1.0000
C32 H32A 0.9800
C32 H32B 0.9800
C32 H32C 0.9800
C33 H33A 0.9800
C33 H33B 0.9800
C33 H33C 0.9800
C34 C36 1.519(5)
C34 C35 1.538(5)
C34 H34 1.0000
C35 H35A 0.9800
C35 H35B 0.9800
C35 H35C 0.9800
C36 H36A 0.9800
C36 H36B 0.9800
C36 H36C 0.9800
C37 C38 1.406(3)
C37 C42 1.411(4)
C38 C39 1.395(4)
C38 C43 1.513(4)
C39 C40 1.378(4)
C39 H39 0.9500
C40 C41 1.396(4)
C40 H40 0.9500
C41 C42 1.394(3)
C41 H41 0.9500
C42 C58 1.515(4)
C43 C48 1.403(4)
C43 C44 1.408(4)
C44 C45 1.398(4)
C44 C49 1.507(5)
C45 C46 1.378(5)
C45 H45 0.9500
C46 C47 1.385(5)
C46 C52 1.528(4)
C47 C48 1.394(4)
C47 H47 0.9500
C48 C55 1.528(4)
C49 C51 1.536(5)
C49 C50 1.538(5)
C49 H49 1.0000
C50 H50A 0.9800
C50 H50B 0.9800
C50 H50C 0.9800
C51 H51A 0.9800
C51 H51B 0.9800
C51 H51C 0.9800
C52 C54B 1.387(15)
C52 C53 1.466(5)
C52 C54 1.534(7)
C52 H52 1.0000
C52 H52B 1.0000
C53 H53A 0.9800
C53 H53B 0.9800
C53 H53C 0.9800
C54 H54A 0.9800
C54 H54B 0.9800
C54 H54C 0.9800
C54B H54D 0.9800
C54B H54E 0.9800
C54B H54F 0.9800
C55 C57 1.529(5)
C55 C56 1.532(4)
C55 H55 1.0000
C56 H56A 0.9800
C56 H56B 0.9800
C56 H56C 0.9800
C57 H57A 0.9800
C57 H57B 0.9800
C57 H57C 0.9800
C58 C63 1.410(4)
C58 C59 1.413(4)
C59 C60 1.398(4)
C59 C64 1.515(5)
C60 C61 1.376(6)
C60 H60 0.9500
C61 C62 1.379(6)
C61 C67B 1.555(6)
C61 C67 1.597(6)
C62 C63 1.402(4)
C62 H62 0.9500
C63 C70 1.507(5)
C64 C65 1.531(4)
C64 C66 1.541(5)
C64 H64 1.0000
C65 H65A 0.9800
C65 H65B 0.9800
C65 H65C 0.9800
C66 H66A 0.9800
C66 H66B 0.9800
C66 H66C 0.9800
C67 C68 1.399(8)
C67 C69 1.484(7)
C67 H67 1.0000
C67B C69 1.425(8)
C67B C68 1.514(8)
C67B H67B 1.0000
C68 H68A 0.9800
C68 H68B 0.9800
C68 H68C 0.9800
C69 H69A 0.9800
C69 H69B 0.9800
C69 H69C 0.9800
C70 C72 1.531(5)
C70 C71 1.536(5)
C70 H70 1.0000
C71 H71A 0.9800
C71 H71B 0.9800
C71 H71C 0.9800
C72 H72A 0.9800
C72 H72B 0.9800
C72 H72C 0.9800
C73 C74 1.517(5)
C73 H73A 0.9900
C73 H73B 0.9900
C74 C75 1.546(6)
C74 H74A 0.9900
C74 H74B 0.9900
C75 C78 1.510(7)
C75 C77 1.516(7)
C75 C76 1.533(6)
C76 H76A 0.9800
C76 H76B 0.9800
C76 H76C 0.9800
C77 H77A 0.9800
C77 H77B 0.9800
C77 H77C 0.9800
C78 H78A 0.9800
C78 H78B 0.9800
C78 H78C 0.9800
C73B C74B 1.501(9)
C73B H73C 0.9900
C73B H73D 0.9900
C74B C75B 1.558(15)
C74B H74C 0.9900
C74B H74D 0.9900
C75B C76B 1.532(13)
C75B C78B 1.541(14)
C75B C77B 1.547(14)
C76B H76D 0.9800
C76B H76E 0.9800
C76B H76F 0.9800
C77B H77D 0.9800
C77B H77E 0.9800
C77B H77F 0.9800
C78B H78D 0.9800
C78B H78E 0.9800
C78B H78F 0.9800
C81 C82 1.3868
C81 C86 1.3962
C81 C87 1.5063
C82 C83 1.3876
C82 H82 0.9500
C83 C84 1.3818
C83 H83 0.9499
C84 C85 1.3721
C84 H84 0.9501
C85 C86 1.3835
C85 H85 0.9499
C86 H86 0.9499
C87 H87A 0.9800
C87 H87B 0.9799
C87 H87C 0.9801
C81B C82B 1.3868
C81B C86B 1.3963
C81B C87B 1.5065
C82B C83B 1.3876
C82B H82B 0.9498
C83B C84B 1.3820
C83B H83B 0.9500
C84B C85B 1.3719
C84B H84B 0.9502
C85B C86B 1.3836
C85B H85B 0.9501
C86B H86B 0.9499
C87B H87D 0.9799
C87B H87E 0.9800
C87B H87F 0.9798
C81C C82C 1.3870
C81C C86C 1.3963
C81C C87C 1.5064
C82C C83C 1.3875
C82C H82C 0.9500
C83C C84C 1.3819
C83C H83C 0.9500
C84C C85C 1.3721
C84C H84C 0.9501
C85C C86C 1.3835
C85C H85C 0.9500
C86C H86C 0.9501
C87C H87G 0.9800
C87C H87H 0.9799
C87C H87I 0.9799
C91 C92 1.3868
C91 C96 1.3962
C91 C97 1.5064
C92 C93 1.3875
C92 H92 0.9500
C93 C94 1.3819
C93 H93 0.9500
C94 C95 1.3721
C94 H94 0.9500
C95 C96 1.3835
C95 H95 0.9500
C96 H96 0.9500
C97 H97A 0.9800
C97 H97B 0.9799
C97 H97C 0.9800
C91B C92B 1.3868
C91B C96B 1.3962
C91B C97B 1.5064
C92B C93B 1.3876
C92B H92B 0.9500
C93B C94B 1.3819
C93B H93B 0.9500
C94B C95B 1.3720
C94B H94B 0.9500
C95B C96B 1.3835
C95B H95B 0.9500
C96B H96B 0.9500
C97B H97D 0.9800
C97B H97E 0.9800
C97B H97F 0.9800
C91C C92C 1.3868
C91C C96C 1.3962
C91C C97C 1.5064
C92C C93C 1.3875
C92C H92C 0.9500
C93C C94C 1.3819
C93C H93C 0.9500
C94C C95C 1.3720
C94C H94C 0.9500
C95C C96C 1.3835
C95C H95C 0.9500
C96C H96C 0.9500
C97C H97G 0.9799
C97C H97H 0.9800
C97C H97I 0.9800

loop_
_geom_torsion_atom_site_label_1
_geom_torsion_atom_site_label_2
_geom_torsion_atom_site_label_3
_geom_torsion_atom_site_label_4
_geom_torsion
C6 C1 C2 C3 -3.7(4)
Sn3 C1 C2 C3 157.7(3)
Sn1 C1 C2 C3 -179.2(2)
C6 C1 C2 C7 172.0(3)
Sn3 C1 C2 C7 -26.6(4)
Sn1 C1 C2 C7 -3.5(4)
C1 C2 C3 C4 -0.1(5)
C7 C2 C3 C4 -176.2(3)
C2 C3 C4 C5 3.2(6)
C3 C4 C5 C6 -2.4(6)
C4 C5 C6 C1 -1.5(5)
C4 C5 C6 C22 173.2(3)
C2 C1 C6 C5 4.5(4)
Sn3 C1 C6 C5 -157.5(3)
Sn1 C1 C6 C5 179.7(2)
C2 C1 C6 C22 -169.7(3)
Sn3 C1 C6 C22 28.3(4)
Sn1 C1 C6 C22 5.5(4)
C3 C2 C7 C8 100.8(3)
C1 C2 C7 C8 -75.1(4)
C3 C2 C7 C12 -73.3(4)
C1 C2 C7 C12 110.8(3)
C12 C7 C8 C9 2.0(4)
C2 C7 C8 C9 -172.1(2)
C12 C7 C8 C13 -179.6(2)
C2 C7 C8 C13 6.3(4)
C7 C8 C9 C10 0.0(4)
C13 C8 C9 C10 -178.5(2)
C8 C9 C10 C11 -1.6(4)
C8 C9 C10 C16 177.9(3)
C9 C10 C11 C12 1.2(4)
C16 C10 C11 C12 -178.3(3)
C10 C11 C12 C7 0.7(4)
C10 C11 C12 C19 -177.9(3)
C8 C7 C12 C11 -2.4(4)
C2 C7 C12 C11 171.8(2)
C8 C7 C12 C19 176.2(2)
C2 C7 C12 C19 -9.7(4)
C9 C8 C13 C15 -40.6(3)
C7 C8 C13 C15 141.0(3)
C9 C8 C13 C14 83.4(3)
C7 C8 C13 C14 -95.0(3)
C11 C10 C16 C18 82.2(4)
C9 C10 C16 C18 -97.3(4)
C11 C10 C16 C17 -151.4(3)
C9 C10 C16 C17 29.1(4)
C11 C12 C19 C20B 50.4(8)
C7 C12 C19 C20B -128.2(8)
C11 C12 C19 C21B -78.9(8)
C7 C12 C19 C21B 102.5(7)
C11 C12 C19 C20 103.2(3)
C7 C12 C19 C20 -75.4(4)
C11 C12 C19 C21 -13.2(4)
C7 C12 C19 C21 168.2(3)
C5 C6 C22 C23 76.2(4)
C1 C6 C22 C23 -109.4(4)
C5 C6 C22 C27 -96.2(4)
C1 C6 C22 C27 78.3(4)
C27 C22 C23 C24 0.9(5)
C6 C22 C23 C24 -171.4(3)
C27 C22 C23 C28 179.3(3)
C6 C22 C23 C28 7.0(5)
C22 C23 C24 C25 -0.5(6)
C28 C23 C24 C25 -179.0(4)
C23 C24 C25 C26 0.1(7)
C23 C24 C25 C31 179.5(4)
C23 C24 C25 C31B 165.7(7)
C24 C25 C26 C27 -0.1(6)
C31 C25 C26 C27 -179.6(4)
C31B C25 C26 C27 -156.6(11)
C25 C26 C27 C22 0.5(6)
C25 C26 C27 C34 177.1(4)
C23 C22 C27 C26 -0.9(5)
C6 C22 C27 C26 171.6(3)
C23 C22 C27 C34 -177.4(3)
C6 C22 C27 C34 -4.9(5)
C22 C23 C28 C29 133.3(4)
C24 C23 C28 C29 -48.3(5)
C22 C23 C28 C30 -103.5(4)
C24 C23 C28 C30 74.9(5)
C26 C25 C31 C32 -139.0(5)
C24 C25 C31 C32 41.6(7)
C26 C25 C31 C33 92.4(5)
C24 C25 C31 C33 -87.0(5)
C26 C25 C31B C33 29.7(17)
C24 C25 C31B C33 -129.6(9)
C26 C25 C31B C32 -101.9(12)
C24 C25 C31B C32 98.8(8)
C26 C27 C34 C36 -81.9(4)
C22 C27 C34 C36 94.6(4)
C26 C27 C34 C35 42.6(5)
C22 C27 C34 C35 -140.9(3)
C42 C37 C38 C39 5.3(4)
Sn4 C37 C38 C39 177.7(3)
Sn2 C37 C38 C39 171.2(2)
C42 C37 C38 C43 -168.4(2)
Sn4 C37 C38 C43 4.0(4)
Sn2 C37 C38 C43 -2.5(4)
C37 C38 C39 C40 -1.2(4)
C43 C38 C39 C40 172.6(3)
C38 C39 C40 C41 -3.0(4)
C39 C40 C41 C42 3.0(4)
C40 C41 C42 C37 1.2(4)
C40 C41 C42 C58 -167.4(2)
C38 C37 C42 C41 -5.3(4)
Sn4 C37 C42 C41 -178.1(2)
Sn2 C37 C42 C41 -173.3(2)
C38 C37 C42 C58 163.6(2)
Sn4 C37 C42 C58 -9.2(3)
Sn2 C37 C42 C58 -4.4(3)
C39 C38 C43 C48 -100.5(3)
C37 C38 C43 C48 73.3(3)
C39 C38 C43 C44 76.0(3)
C37 C38 C43 C44 -110.2(3)
C48 C43 C44 C45 -0.9(4)
C38 C43 C44 C45 -177.4(3)
C48 C43 C44 C49 176.8(3)
C38 C43 C44 C49 0.3(4)
C43 C44 C45 C46 0.8(5)
C49 C44 C45 C46 -177.0(3)
C44 C45 C46 C47 -0.1(5)
C44 C45 C46 C52 -178.7(3)
C45 C46 C47 C48 -0.4(5)
C52 C46 C47 C48 178.1(3)
C46 C47 C48 C43 0.3(5)
C46 C47 C48 C55 175.7(3)
C44 C43 C48 C47 0.4(4)
C38 C43 C48 C47 176.9(3)
C44 C43 C48 C55 -174.9(3)
C38 C43 C48 C55 1.7(4)
C45 C44 C49 C51 77.5(4)
C43 C44 C49 C51 -100.2(4)
C45 C44 C49 C50 -46.9(4)
C43 C44 C49 C50 135.4(3)
C45 C46 C52 C54B 102.4(9)
C47 C46 C52 C54B -76.1(9)
C45 C46 C52 C53 -57.6(5)
C47 C46 C52 C53 123.8(4)
C45 C46 C52 C54 173.9(4)
C47 C46 C52 C54 -4.6(5)
C47 C48 C55 C57 -90.0(3)
C43 C48 C55 C57 85.3(3)
C47 C48 C55 C56 34.4(4)
C43 C48 C55 C56 -150.3(3)
C41 C42 C58 C63 -91.9(3)
C37 C42 C58 C63 99.3(3)
C41 C42 C58 C59 87.1(3)
C37 C42 C58 C59 -81.7(3)
C63 C58 C59 C60 -3.2(4)
C42 C58 C59 C60 177.8(3)
C63 C58 C59 C64 171.5(3)
C42 C58 C59 C64 -7.5(4)
C58 C59 C60 C61 0.9(5)
C64 C59 C60 C61 -173.9(3)
C59 C60 C61 C62 1.1(6)
C59 C60 C61 C67B -169.2(5)
C59 C60 C61 C67 173.0(4)
C60 C61 C62 C63 -0.9(6)
C67B C61 C62 C63 172.0(4)
C67 C61 C62 C63 -170.2(5)
C61 C62 C63 C58 -1.4(5)
C61 C62 C63 C70 173.9(3)
C59 C58 C63 C62 3.4(4)
C42 C58 C63 C62 -177.7(3)
C59 C58 C63 C70 -171.8(3)
C42 C58 C63 C70 7.1(4)
C60 C59 C64 C65 -43.2(4)
C58 C59 C64 C65 142.1(3)
C60 C59 C64 C66 81.3(3)
C58 C59 C64 C66 -93.4(3)
C60 C61 C67 C68 -132.8(5)
C62 C61 C67 C68 37.2(8)
C60 C61 C67 C69 94.8(5)
C62 C61 C67 C69 -95.2(6)
C60 C61 C67B C69 35.2(9)
C62 C61 C67B C69 -135.8(5)
C60 C61 C67B C68 -93.8(7)
C62 C61 C67B C68 95.2(5)
C62 C63 C70 C72 -96.2(4)
C58 C63 C70 C72 78.9(4)
C62 C63 C70 C71 24.2(5)
C58 C63 C70 C71 -160.7(3)
Sn1 C73 C74 C75 -156.5(3)
C73 C74 C75 C78 62.7(6)
C73 C74 C75 C77 -174.4(5)
C73 C74 C75 C76 -57.6(6)
Sn3 C73B C74B C75B -169.8(9)
C73B C74B C75B C76B 62.2(16)
C73B C74B C75B C78B 177.2(15)
C73B C74B C75B C77B -61.3(18)
C86 C81 C82 C83 0.0
C87 C81 C82 C83 178.7
C81 C82 C83 C84 -0.1
C82 C83 C84 C85 0.6
C83 C84 C85 C86 -1.0
C84 C85 C86 C81 1.0
C82 C81 C86 C85 -0.5
C87 C81 C86 C85 -179.1
C86B C81B C82B C83B 0.0
C87B C81B C82B C83B 178.7
C81B C82B C83B C84B -0.1
C82B C83B C84B C85B 0.6
C83B C84B C85B C86B -1.1
C84B C85B C86B C81B 1.0
C82B C81B C86B C85B -0.5
C87B C81B C86B C85B -179.1
C86C C81C C82C C83C 0.0
C87C C81C C82C C83C 178.7
C81C C82C C83C C84C -0.1
C82C C83C C84C C85C 0.6
C83C C84C C85C C86C -1.0
C84C C85C C86C C81C 1.0
C82C C81C C86C C85C -0.5
C87C C81C C86C C85C -179.1
C96 C91 C92 C93 0.0
C97 C91 C92 C93 178.7
C91 C92 C93 C94 -0.1
C92 C93 C94 C95 0.6
C93 C94 C95 C96 -1.0
C94 C95 C96 C91 1.0
C92 C91 C96 C95 -0.5
C97 C91 C96 C95 -179.1
C96B C91B C92B C93B 0.0
C97B C91B C92B C93B 178.7
C91B C92B C93B C94B -0.1
C92B C93B C94B C95B 0.6
C93B C94B C95B C96B -1.0
C94B C95B C96B C91B 1.0
C92B C91B C96B C95B -0.5
C97B C91B C96B C95B -179.1
C96C C91C C92C C93C 0.0
C97C C91C C92C C93C 178.7
C91C C92C C93C C94C -0.1
C92C C93C C94C C95C 0.6
C93C C94C C95C C96C -1.0
C94C C95C C96C C91C 1.0
C92C C91C C96C C95C -0.5
C97C C91C C96C C95C -179.1
